data_4318784
loop_
_publ_author_name
'Federica Bonadio'
'Mathias Gross'
'Helen Stoeckli-Evans'
'Silvio Decurtins'

_publ_section_title
;
 High-Spin Molecules: Synthesis, X-ray Characterization, and Magnetic
 Behavior of Two New Cyano-Bridged NiII9MoV6 and NiII9WV6 Clusters with a
 S = 12 Ground State
;
_journal_name_full 'Inorganic Chemistry'
_journal_page_first 5891
_journal_page_last 5896
_journal_paper_doi 10.1021/ic025562t
_journal_volume 41
_journal_year 2002
_chemical_formula_sum 'C87.5 H158 N48 Ni9 O39.5 W6'
_chemical_formula_weight 4146.11
_chemical_name_systematic
; 
 ? 
;
_space_group_IT_number 15
_symmetry_cell_setting monoclinic
_symmetry_space_group_name_Hall '-C 2yc'
_symmetry_space_group_name_H-M 'C 1 2/c 1'
_atom_sites_solution_hydrogens geom
_atom_sites_solution_primary direct
_atom_sites_solution_secondary difmap
_audit_creation_method SHELXL-97
_cell_angle_alpha 90.00
_cell_angle_beta 113.727(6)
_cell_angle_gamma 90.00
_cell_formula_units_Z 4
_cell_length_a 28.5278(16)
_cell_length_b 19.2008(18)
_cell_length_c 32.4072(17)
_cell_measurement_reflns_used 7787
_cell_measurement_temperature 153(2)
_cell_measurement_theta_max 25.94
_cell_measurement_theta_min 1.92
_cell_volume 16251(2)
_computing_cell_refinement 'CELL (Stoe IPDS Software, 2000)'
_computing_data_collection 'EXPOSE (Stoe IPDS Software, 2000)'
_computing_data_reduction 'INTEGRATE (Stoe IPDS Software, 2000)'
_computing_molecular_graphics 'PLATON99 (Spek, 1990)'
_computing_publication_material 'SHELXL-97 (Sheldrick, 1997)'
_computing_structure_refinement 'SHELXL-97 (Sheldrick, 1997)'
_computing_structure_solution 'SHELXS-97 (Sheldrick, 1990)'
_diffrn_ambient_temperature 153(2)
_diffrn_detector_area_resol_mean 0.81\%A
_diffrn_measured_fraction_theta_full 0.763
_diffrn_measured_fraction_theta_max 0.763
_diffrn_measurement_device_type 'STOE IPDS'
_diffrn_measurement_method 'phi oscillation'
_diffrn_radiation_monochromator graphite
_diffrn_radiation_source 'fine-focus sealed tube'
_diffrn_radiation_type MoK\a
_diffrn_radiation_wavelength 0.71073
_diffrn_reflns_av_R_equivalents 0.0505
_diffrn_reflns_av_sigmaI/netI 0.0667
_diffrn_reflns_limit_h_max 33
_diffrn_reflns_limit_h_min -34
_diffrn_reflns_limit_k_max 22
_diffrn_reflns_limit_k_min -23
_diffrn_reflns_limit_l_max 35
_diffrn_reflns_limit_l_min -35
_diffrn_reflns_number 37913
_diffrn_reflns_theta_full 25.87
_diffrn_reflns_theta_max 25.87
_diffrn_reflns_theta_min 2.12
_diffrn_standards_decay_% 0
_diffrn_standards_interval_time 0
_diffrn_standards_number 0
_exptl_absorpt_coefficient_mu 5.318
_exptl_absorpt_correction_T_max 0.817
_exptl_absorpt_correction_T_min 0.447
_exptl_absorpt_correction_type empirical_DIFABS
_exptl_crystal_colour yellow
_exptl_crystal_density_diffrn 1.695
_exptl_crystal_density_meas ?
_exptl_crystal_density_method 'not measured'
_exptl_crystal_description needle
_exptl_crystal_F_000 8124
_exptl_crystal_size_max 0.55
_exptl_crystal_size_mid 0.20
_exptl_crystal_size_min 0.15
_refine_diff_density_max 1.622
_refine_diff_density_min -1.264
_refine_diff_density_rms 0.169
_refine_ls_extinction_coef 0.000001(5)
_refine_ls_extinction_expression Fc^*^=kFc[1+0.001xFc^2^\l^3^/sin(2\q)]^-1/4^
_refine_ls_extinction_method SHELXL
_refine_ls_goodness_of_fit_ref 0.909
_refine_ls_hydrogen_treatment mixed
_refine_ls_matrix_type full
_refine_ls_number_parameters 724
_refine_ls_number_reflns 12020
_refine_ls_number_restraints 0
_refine_ls_restrained_S_all 0.909
_refine_ls_R_factor_all 0.0623
_refine_ls_R_factor_gt 0.0379
_refine_ls_shift/su_max 0.001
_refine_ls_shift/su_mean 0.000
_refine_ls_structure_factor_coef Fsqd
_refine_ls_weighting_details 'calc w=1/[\s^2^(Fo^2^)+(0.0655P)^2^+0.0000P] where P=(Fo^2^+2Fc^2^)/3'
_refine_ls_weighting_scheme calc
_refine_ls_wR_factor_gt 0.0991
_refine_ls_wR_factor_ref 0.1057
_reflns_number_gt 8267
_reflns_number_total 12020
_reflns_threshold_expression >2sigma(I)
_cod_data_source_file ic025562t_s1_2.cif
_cod_data_source_block 2
_cod_depositor_comments
;
The following automatic conversions were performed:

'_exptl_crystal_density_meas' value 'none' was changed to '?' - the
value is perceived as not measured.

Automatic conversion script
Id: cif_fix_values 3008 2015-01-20 13:52:24Z robertas 
;
_cod_original_sg_symbol_H-M 'C 2/c'
_cod_original_formula_sum 'C87.50 H158 N48 Ni9 O39.50 W6'
_cod_database_code 4318784

loop_
_symmetry_equiv_pos_as_xyz
'x, y, z'
'-x, y, -z+1/2'
'x+1/2, y+1/2, z'
'-x+1/2, y+1/2, -z+1/2'
'-x, -y, -z'
'x, -y, z-1/2'
'-x+1/2, -y+1/2, -z'
'x+1/2, -y+1/2, z-1/2'

loop_
_atom_site_label
_atom_site_type_symbol
_atom_site_fract_x
_atom_site_fract_y
_atom_site_fract_z
_atom_site_U_iso_or_equiv
_atom_site_adp_type
_atom_site_occupancy
_atom_site_symmetry_multiplicity
_atom_site_calc_flag
_atom_site_refinement_flags
_atom_site_disorder_assembly
_atom_site_disorder_group
W1 W 0.177465(12) 0.837085(19) 0.232686(11) 0.01857(10) Uani 1 1 d . . .
C1 C 0.1179(4) 0.8496(5) 0.1661(3) 0.027(2) Uani 1 1 d . . .
C2 C 0.1069(3) 0.8417(5) 0.2416(3) 0.0220(19) Uani 1 1 d . . .
C3 C 0.1556(3) 0.9456(5) 0.2343(3) 0.022(2) Uani 1 1 d . . .
C4 C 0.2446(3) 0.7754(5) 0.2694(3) 0.025(2) Uani 1 1 d . . .
C5 C 0.1501(3) 0.7310(5) 0.2315(3) 0.024(2) Uani 1 1 d . . .
C6 C 0.2392(4) 0.9028(5) 0.2347(4) 0.036(2) Uani 1 1 d . . .
C7 C 0.2026(4) 0.7899(6) 0.1843(3) 0.040(3) Uani 1 1 d . . .
C8 C 0.1978(3) 0.8526(5) 0.3033(3) 0.023(2) Uani 1 1 d . A .
W2 W -0.062506(13) 1.047726(18) 0.125493(11) 0.01970(10) Uani 1 1 d . . .
C9 C -0.0355(3) 0.9669(4) 0.1762(3) 0.0206(19) Uani 1 1 d . . .
C10 C -0.0313(3) 0.9660(5) 0.0970(3) 0.021(2) Uani 1 1 d . . .
C11 C -0.0934(3) 1.0714(5) 0.1750(3) 0.023(2) Uani 1 1 d . . .
C12 C -0.0254(4) 1.0969(5) 0.0858(3) 0.027(2) Uani 1 1 d . . .
C13 C 0.0127(3) 1.0782(5) 0.1735(3) 0.022(2) Uani 1 1 d . . .
C14 C -0.0728(4) 1.1592(6) 0.1268(4) 0.041(3) Uani 1 1 d . . .
C15 C -0.1233(4) 1.0675(6) 0.0614(4) 0.057(4) Uani 1 1 d . . .
C16 C -0.1221(4) 0.9714(5) 0.1126(3) 0.027(2) Uani 1 1 d . . .
W3 W -0.077286(13) 0.660541(19) 0.118693(11) 0.01963(10) Uani 1 1 d . . .
C17 C -0.0451(3) 0.7379(4) 0.1712(3) 0.0188(19) Uani 1 1 d . . .
C18 C -0.0025(3) 0.6252(5) 0.1648(3) 0.022(2) Uani 1 1 d . . .
C19 C -0.0889(3) 0.6247(5) 0.1771(3) 0.025(2) Uani 1 1 d . . .
C20 C -0.0338(3) 0.7311(5) 0.0960(3) 0.0191(19) Uani 1 1 d . . .
C21 C -0.1375(3) 0.7366(5) 0.1088(3) 0.025(2) Uani 1 1 d . . .
C22 C -0.1186(3) 0.6724(5) 0.0459(3) 0.024(2) Uani 1 1 d . . .
C23 C -0.1411(5) 0.5883(7) 0.0974(4) 0.067(4) Uani 1 1 d . . .
C24 C -0.0494(5) 0.5791(6) 0.0880(4) 0.058(4) Uani 1 1 d . . .
Ni1 Ni 0.0000 0.84822(8) 0.2500 0.0154(3) Uani 1 2 d S . .
Ni2 Ni 0.10753(4) 0.57998(6) 0.23600(4) 0.0226(3) Uani 1 1 d . . .
O1 O 0.1781(2) 0.5461(4) 0.2806(2) 0.0393(18) Uani 1 1 d . . .
O2 O 0.0845(3) 0.4794(3) 0.2393(2) 0.0375(17) Uani 1 1 d . . .
O3 O 0.1276(3) 0.5417(4) 0.1850(2) 0.0354(16) Uani 1 1 d . . .
Ni3 Ni 0.02727(4) 0.84801(6) 0.06784(4) 0.0228(3) Uani 1 1 d . . .
O4 O -0.0262(2) 0.8499(4) 0.0022(2) 0.0368(18) Uani 1 1 d . . .
O5 O 0.0681(3) 0.9164(4) 0.0458(2) 0.0376(17) Uani 1 1 d . . .
O6 O 0.0650(3) 0.7727(4) 0.0466(2) 0.0418(18) Uani 1 1 d . . .
Ni4 Ni -0.12756(4) 1.10378(6) 0.25570(4) 0.0226(3) Uani 1 1 d . . .
O7 O -0.1517(3) 1.1327(4) 0.3059(2) 0.0376(17) Uani 1 1 d . . .
O8 O -0.1143(3) 1.2086(3) 0.2523(2) 0.0427(19) Uani 1 1 d . . .
O9 O -0.2021(2) 1.1217(4) 0.2108(2) 0.0381(17) Uani 1 1 d . . .
Ni5 Ni 0.21423(4) 0.86399(6) 0.40625(4) 0.0228(3) Uani 1 1 d . A .
O10 O 0.2319(2) 0.8717(4) 0.4744(2) 0.0351(17) Uani 1 1 d . . .
O11 O 0.2786(2) 0.8015(4) 0.4261(2) 0.0346(17) Uani 1 1 d . . .
O12 O 0.2638(3) 0.9476(4) 0.4167(2) 0.0402(18) Uani 1 1 d . . .
N1 N 0.0852(3) 0.8504(4) 0.1309(3) 0.0313(19) Uani 1 1 d . . .
N2 N 0.0694(3) 0.8451(4) 0.2459(2) 0.0224(17) Uani 1 1 d . . .
N3 N 0.1452(3) 1.0018(4) 0.2370(2) 0.0253(17) Uani 1 1 d . . .
N4 N 0.2801(3) 0.7410(4) 0.2890(3) 0.034(2) Uani 1 1 d . . .
N5 N 0.1356(3) 0.6760(4) 0.2316(3) 0.0273(18) Uani 1 1 d . . .
N6 N 0.2720(4) 0.9385(6) 0.2358(4) 0.062(3) Uani 1 1 d . . .
N7 N 0.2144(4) 0.7669(7) 0.1583(4) 0.069(3) Uani 1 1 d . . .
N8 N 0.2056(3) 0.8596(4) 0.3405(3) 0.0260(18) Uani 1 1 d . . .
N9 N -0.0232(3) 0.9250(4) 0.2020(2) 0.0193(16) Uani 1 1 d . . .
N10 N -0.0122(3) 0.9243(4) 0.0842(2) 0.0259(18) Uani 1 1 d . . .
N11 N -0.1078(3) 1.0836(4) 0.2027(2) 0.0254(18) Uani 1 1 d . . .
N12 N -0.0057(4) 1.1219(5) 0.0651(3) 0.042(2) Uani 1 1 d . . .
N13 N 0.0536(3) 1.0903(4) 0.1986(2) 0.0267(18) Uani 1 1 d . . .
N14 N -0.0771(5) 1.2178(6) 0.1278(4) 0.071(4) Uani 1 1 d . . .
N15 N -0.1565(5) 1.0793(7) 0.0281(4) 0.094(5) Uani 1 1 d . . .
N16 N 0.1545(3) 0.9316(4) 0.3939(2) 0.0283(18) Uani 1 1 d . . .
N17 N -0.0273(3) 0.7756(4) 0.1996(2) 0.0207(16) Uani 1 1 d . . .
N18 N 0.0369(3) 0.6080(4) 0.1903(2) 0.0271(18) Uani 1 1 d . . .
N19 N 0.0934(3) 0.6079(4) 0.2905(3) 0.0253(17) Uani 1 1 d . . .
N20 N -0.0109(3) 0.7707(4) 0.0854(2) 0.0267(18) Uani 1 1 d . . .
N21 N 0.1673(3) 0.7789(4) 0.3975(2) 0.0277(18) Uani 1 1 d . . .
N22 N -0.1402(3) 0.6806(5) 0.0085(3) 0.038(2) Uani 1 1 d . . .
N23 N -0.1738(6) 0.5505(8) 0.0861(4) 0.112(6) Uani 1 1 d . . .
N24 N -0.0335(6) 0.5376(8) 0.0725(4) 0.120(7) Uani 1 1 d . . .
C101 C 0.2145(4) 0.5844(6) 0.3173(4) 0.049(3) Uani 1 1 d . . .
H101 H 0.2454 0.5562 0.3322 0.074 Uiso 1 1 calc R . .
H101 H 0.1996 0.5956 0.3390 0.074 Uiso 1 1 calc R . .
H101 H 0.2234 0.6275 0.3060 0.074 Uiso 1 1 calc R . .
C102 C 0.0356(7) 0.4524(10) 0.2123(7) 0.136(9) Uani 1 1 d . . .
H102 H 0.0335 0.4039 0.2208 0.204 Uiso 1 1 calc R . .
H102 H 0.0303 0.4545 0.1805 0.204 Uiso 1 1 calc R . .
H102 H 0.0093 0.4800 0.2169 0.204 Uiso 1 1 calc R . .
C103 C 0.1150(5) 0.5790(7) 0.1440(4) 0.054(3) Uani 1 1 d . . .
H103 H 0.1265 0.5525 0.1239 0.080 Uiso 1 1 calc R . .
H103 H 0.1321 0.6244 0.1504 0.080 Uiso 1 1 calc R . .
H103 H 0.0779 0.5858 0.1294 0.080 Uiso 1 1 calc R . .
C104 C -0.0741(5) 0.8224(9) -0.0147(4) 0.082(5) Uani 1 1 d . . .
H104 H -0.0899 0.8292 -0.0474 0.123 Uiso 1 1 calc R . .
H104 H -0.0948 0.8456 -0.0009 0.123 Uiso 1 1 calc R . .
H104 H -0.0722 0.7725 -0.0079 0.123 Uiso 1 1 calc R . .
C105 C 0.0711(9) 0.9845(9) 0.0487(9) 0.157(12) Uani 1 1 d . . .
H105 H 0.0942 1.0013 0.0352 0.236 Uiso 1 1 calc R . .
H105 H 0.0844 0.9985 0.0804 0.236 Uiso 1 1 calc R . .
H105 H 0.0370 1.0047 0.0325 0.236 Uiso 1 1 calc R . .
C106 C 0.0921(7) 0.7181(10) 0.0724(6) 0.118(7) Uani 1 1 d . . .
H106 H 0.1069 0.6905 0.0551 0.177 Uiso 1 1 calc R . .
H106 H 0.0693 0.6887 0.0807 0.177 Uiso 1 1 calc R . .
H106 H 0.1197 0.7360 0.0997 0.177 Uiso 1 1 calc R . .
C107 C -0.1344(5) 1.1069(8) 0.3497(5) 0.075(3) Uani 1 1 d . . .
H107 H -0.1524 1.1306 0.3659 0.113 Uiso 1 1 calc R . .
H107 H -0.0975 1.1151 0.3653 0.113 Uiso 1 1 calc R . .
H107 H -0.1412 1.0568 0.3488 0.113 Uiso 1 1 calc R . .
C108 C -0.1411(5) 1.2540(8) 0.2179(5) 0.075(3) Uani 1 1 d . . .
H10A H -0.1264 1.3007 0.2255 0.113 Uiso 1 1 calc R . .
H10B H -0.1770 1.2551 0.2139 0.113 Uiso 1 1 calc R . .
H10C H -0.1390 1.2383 0.1899 0.113 Uiso 1 1 calc R . .
C109 C -0.2467(5) 1.0952(8) 0.2145(5) 0.075(3) Uani 1 1 d . . .
H109 H -0.2771 1.1109 0.1887 0.113 Uiso 1 1 calc R . .
H109 H -0.2482 1.1122 0.2424 0.113 Uiso 1 1 calc R . .
H109 H -0.2455 1.0442 0.2149 0.113 Uiso 1 1 calc R . .
C110 C 0.2454(7) 1.0114(8) 0.3925(6) 0.090(5) Uani 1 1 d . A .
H110 H 0.2729 1.0460 0.4023 0.135 Uiso 1 1 calc R . .
H110 H 0.2165 1.0288 0.3986 0.135 Uiso 1 1 calc R . .
H110 H 0.2341 1.0029 0.3601 0.135 Uiso 1 1 calc R . .
C111 C 0.2887(5) 0.7476(7) 0.4015(4) 0.067(4) Uani 1 1 d . A .
H111 H 0.3228 0.7283 0.4189 0.100 Uiso 1 1 calc R . .
H111 H 0.2874 0.7661 0.3728 0.100 Uiso 1 1 calc R . .
H111 H 0.2629 0.7109 0.3955 0.100 Uiso 1 1 calc R . .
C112 C 0.1939(11) 0.8620(13) 0.4907(8) 0.063(10) Uani 0.53(3) 1 d P A 1
H12A H 0.2090 0.8661 0.5236 0.094 Uiso 0.53(3) 1 calc PR A 1
H12B H 0.1788 0.8156 0.4821 0.094 Uiso 0.53(3) 1 calc PR A 1
H12C H 0.1672 0.8974 0.4778 0.094 Uiso 0.53(3) 1 calc PR A 1
C113 C 0.2294(9) 0.8100(13) 0.5011(7) 0.041(8) Uani 0.47(3) 1 d P A 2
H13A H 0.2382 0.8239 0.5324 0.062 Uiso 0.47(3) 1 calc PR A 2
H13B H 0.2536 0.7745 0.5001 0.062 Uiso 0.47(3) 1 calc PR A 2
H13C H 0.1946 0.7907 0.4884 0.062 Uiso 0.47(3) 1 calc PR A 2
O201 O 0.2624(5) 0.6721(6) 0.1252(4) 0.106(4) Uiso 1 1 d . . .
H201 H 0.2332 0.6890 0.1128 0.159 Uiso 1 1 d . . .
C201 C 0.2882(8) 0.6972(12) 0.0980(7) 0.126(7) Uiso 1 1 d . . .
H201 H 0.2768 0.6704 0.0699 0.189 Uiso 1 1 calc R . .
H201 H 0.3253 0.6918 0.1145 0.189 Uiso 1 1 calc R . .
H201 H 0.2800 0.7465 0.0910 0.189 Uiso 1 1 calc R . .
O202 O 0.3882 0.9169 0.1834 0.136 Uiso 1 1 d . . .
C202 C 0.3396 0.9075 0.1595 0.159 Uiso 1 1 d . . .
O203 O 0.4072 0.7955 0.3222 0.238 Uiso 1 1 d . . .
C203 C 0.4499 0.7663 0.3664 0.211 Uiso 1 1 d . . .
O204 O 0.2609 0.9920 0.0089 0.185 Uiso 1 1 d . . .
C204 C 0.2164 1.0325 0.0266 0.214 Uiso 1 1 d . . .
O205 O 0.3900 0.9123 0.3523 0.085 Uiso 1 1 d . . .
C205 C 0.3419 0.8989 0.3668 0.173 Uiso 1 1 d . . .
O206 O 0.4412 0.8566 0.1451 0.072 Uiso 0.50 1 d P . .
C206 C 0.4290 0.8865 0.1103 0.118 Uiso 0.50 1 d P . .
O207 O -0.0370 0.5628 -0.0650 0.083 Uiso 0.50 1 d P . .
C207 C 0.0019 0.6077 -0.0898 0.077 Uiso 0.50 1 d P . .
O208 O 0.0000 1.2412 0.2500 0.135 Uiso 0.50 2 d SP . .
C208 C 0.0241 1.2621 0.2218 0.019 Uiso 0.25 1 d P . .
O209 O 0.1653 0.8849 0.0613 0.096 Uiso 0.50 1 d P . .
C209 C 0.2047 0.9211 0.0969 0.077 Uiso 0.50 1 d P . .

loop_
_atom_site_aniso_label
_atom_site_aniso_U_11
_atom_site_aniso_U_22
_atom_site_aniso_U_33
_atom_site_aniso_U_23
_atom_site_aniso_U_13
_atom_site_aniso_U_12
W1 0.01312(19) 0.0226(2) 0.0211(2) -0.00188(13) 0.00808(12) -0.00196(15)
C1 0.028(5) 0.027(6) 0.021(5) -0.004(4) 0.004(4) 0.000(4)
C2 0.015(5) 0.028(5) 0.025(5) -0.008(4) 0.010(3) -0.004(4)
C3 0.013(5) 0.024(6) 0.030(5) -0.003(4) 0.008(3) -0.004(4)
C4 0.019(5) 0.025(5) 0.035(6) -0.006(4) 0.013(4) -0.003(4)
C5 0.014(5) 0.034(6) 0.025(5) 0.000(4) 0.009(3) 0.003(4)
C6 0.026(6) 0.030(6) 0.062(8) 0.000(5) 0.027(5) -0.005(5)
C7 0.033(6) 0.062(8) 0.030(6) -0.013(5) 0.018(4) 0.007(5)
C8 0.014(5) 0.032(6) 0.020(5) 0.004(3) 0.004(3) -0.005(4)
W2 0.02055(19) 0.0206(2) 0.01764(18) 0.00239(13) 0.00739(12) -0.00054(16)
C9 0.027(5) 0.024(5) 0.016(5) 0.010(3) 0.014(3) 0.006(4)
C10 0.021(5) 0.027(6) 0.019(5) 0.004(3) 0.012(3) -0.003(4)
C11 0.026(5) 0.022(5) 0.023(5) 0.004(3) 0.011(4) 0.002(4)
C12 0.032(6) 0.024(5) 0.028(6) 0.007(4) 0.014(4) -0.001(4)
C13 0.014(5) 0.029(5) 0.024(5) -0.002(3) 0.008(3) 0.001(4)
C14 0.048(7) 0.032(7) 0.058(8) 0.006(5) 0.038(5) 0.008(6)
C15 0.048(7) 0.057(8) 0.038(7) 0.028(5) -0.013(5) -0.011(6)
C16 0.024(5) 0.029(6) 0.028(5) 0.002(4) 0.010(4) 0.005(5)
W3 0.0192(2) 0.0206(2) 0.01757(19) -0.00220(13) 0.00572(12) -0.00285(15)
C17 0.024(5) 0.019(5) 0.013(4) -0.004(3) 0.007(3) -0.007(4)
C18 0.016(5) 0.025(5) 0.026(5) -0.002(3) 0.009(4) -0.006(4)
C19 0.015(5) 0.039(6) 0.020(5) -0.001(4) 0.007(3) -0.002(4)
C20 0.018(5) 0.024(5) 0.017(5) -0.004(3) 0.009(3) 0.000(4)
C21 0.013(5) 0.036(6) 0.025(5) -0.004(4) 0.004(3) -0.003(4)
C22 0.018(5) 0.037(6) 0.013(5) -0.002(3) 0.000(3) 0.000(4)
C23 0.086(10) 0.077(10) 0.035(7) -0.019(6) 0.022(6) -0.065(8)
C24 0.062(8) 0.060(8) 0.029(6) -0.018(5) -0.005(5) 0.041(7)
Ni1 0.0118(8) 0.0189(9) 0.0158(8) 0.000 0.0057(5) 0.000
Ni2 0.0185(6) 0.0227(7) 0.0270(7) -0.0049(4) 0.0096(4) 0.0006(5)
O1 0.021(4) 0.041(4) 0.045(4) 0.000(3) 0.001(3) 0.010(3)
O2 0.038(4) 0.028(4) 0.046(4) -0.001(3) 0.017(3) -0.005(3)
O3 0.038(4) 0.035(4) 0.044(4) -0.009(3) 0.027(3) 0.001(3)
Ni3 0.0236(6) 0.0282(7) 0.0181(6) 0.0000(4) 0.0100(4) -0.0019(5)
O4 0.028(4) 0.057(5) 0.022(4) 0.005(3) 0.007(3) -0.010(3)
O5 0.044(4) 0.041(5) 0.034(4) 0.005(3) 0.022(3) -0.009(3)
O6 0.053(5) 0.035(4) 0.048(5) 0.001(3) 0.031(3) 0.012(4)
Ni4 0.0231(6) 0.0219(7) 0.0229(6) 0.0006(4) 0.0095(4) 0.0055(5)
O7 0.041(4) 0.047(5) 0.024(4) 0.004(3) 0.013(3) 0.017(4)
O8 0.051(5) 0.024(4) 0.045(5) 0.007(3) 0.010(3) 0.013(3)
O9 0.020(4) 0.052(5) 0.041(4) 0.010(3) 0.010(3) 0.005(3)
Ni5 0.0172(6) 0.0281(7) 0.0195(6) 0.0007(4) 0.0037(4) 0.0015(5)
O10 0.030(4) 0.049(5) 0.024(4) 0.002(3) 0.008(3) 0.003(3)
O11 0.024(4) 0.039(4) 0.032(4) -0.007(3) 0.003(3) 0.009(3)
O12 0.044(4) 0.033(4) 0.043(4) -0.002(3) 0.016(3) -0.013(3)
N1 0.027(5) 0.036(5) 0.035(5) 0.001(3) 0.016(4) -0.002(4)
N2 0.025(4) 0.028(5) 0.015(4) -0.002(3) 0.009(3) -0.007(3)
N3 0.030(5) 0.022(5) 0.026(4) -0.004(3) 0.013(3) -0.010(4)
N4 0.027(5) 0.035(5) 0.041(5) -0.003(4) 0.015(4) -0.001(4)
N5 0.022(4) 0.029(5) 0.033(5) -0.001(3) 0.013(3) -0.005(4)
N6 0.040(6) 0.049(7) 0.110(10) -0.005(6) 0.043(6) -0.014(6)
N7 0.058(7) 0.105(10) 0.049(7) -0.021(6) 0.027(5) 0.013(7)
N8 0.013(4) 0.029(5) 0.030(5) 0.002(3) 0.003(3) 0.004(3)
N9 0.016(4) 0.020(4) 0.022(4) 0.003(3) 0.008(3) 0.000(3)
N10 0.032(5) 0.028(5) 0.024(4) 0.001(3) 0.017(3) 0.001(4)
N11 0.027(5) 0.023(4) 0.024(5) 0.000(3) 0.008(3) 0.001(3)
N12 0.060(6) 0.047(6) 0.031(5) 0.004(4) 0.030(4) -0.004(5)
N13 0.030(5) 0.024(5) 0.028(5) -0.002(3) 0.014(3) -0.008(4)
N14 0.123(11) 0.039(7) 0.087(9) 0.010(6) 0.079(8) 0.009(7)
N15 0.079(9) 0.095(10) 0.063(8) 0.037(7) -0.018(6) -0.029(7)
N16 0.023(4) 0.034(5) 0.027(5) 0.002(3) 0.010(3) 0.005(4)
N17 0.017(4) 0.026(4) 0.018(4) 0.000(3) 0.006(3) 0.002(3)
N18 0.018(4) 0.034(5) 0.028(5) -0.005(3) 0.009(3) 0.001(4)
N19 0.020(4) 0.028(5) 0.029(5) -0.002(3) 0.012(3) 0.000(3)
N20 0.028(5) 0.031(5) 0.023(4) 0.002(3) 0.011(3) 0.001(4)
N21 0.018(4) 0.034(5) 0.025(4) 0.000(3) 0.003(3) -0.005(4)
N22 0.036(5) 0.045(6) 0.027(5) -0.006(4) 0.005(4) -0.002(4)
N23 0.130(12) 0.139(13) 0.063(8) -0.035(8) 0.036(7) -0.119(11)
N24 0.129(12) 0.109(11) 0.065(9) -0.048(8) -0.020(8) 0.079(10)
C101 0.032(6) 0.063(8) 0.040(7) -0.004(5) 0.002(5) -0.002(6)
C102 0.100(14) 0.118(17) 0.144(18) 0.067(14) 0.001(12) -0.045(13)
C103 0.050(8) 0.069(9) 0.047(8) -0.005(6) 0.025(5) -0.001(6)
C104 0.050(8) 0.128(14) 0.049(9) 0.028(8) 0.001(6) -0.047(9)
C105 0.23(3) 0.050(13) 0.30(3) -0.036(15) 0.22(3) -0.031(14)
C106 0.148(18) 0.111(16) 0.081(13) -0.017(11) 0.031(11) 0.060(14)
C107 0.068(6) 0.088(7) 0.067(6) 0.004(4) 0.024(4) 0.014(5)
C108 0.068(6) 0.088(7) 0.067(6) 0.004(4) 0.024(4) 0.014(5)
C109 0.068(6) 0.088(7) 0.067(6) 0.004(4) 0.024(4) 0.014(5)
C110 0.108(13) 0.062(10) 0.093(12) 0.017(8) 0.032(10) -0.023(9)
C111 0.065(9) 0.088(11) 0.034(7) -0.007(6) 0.006(6) 0.042(8)
C112 0.10(2) 0.050(17) 0.032(14) 0.008(10) 0.021(13) -0.008(15)
C113 0.036(14) 0.048(17) 0.031(13) 0.004(10) 0.005(9) -0.015(12)

loop_
_atom_type_symbol
_atom_type_description
_atom_type_scat_dispersion_real
_atom_type_scat_dispersion_imag
_atom_type_scat_source
C C 0.0033 0.0016 'International Tables Vol C Tables 4.2.6.8 and 6.1.1.4'
H H 0.0000 0.0000 'International Tables Vol C Tables 4.2.6.8 and 6.1.1.4'
Ni Ni 0.3393 1.1124 'International Tables Vol C Tables 4.2.6.8 and 6.1.1.4'
W W -0.8490 6.8722 'International Tables Vol C Tables 4.2.6.8 and 6.1.1.4'
N N 0.0061 0.0033 'International Tables Vol C Tables 4.2.6.8 and 6.1.1.4'
O O 0.0106 0.0060 'International Tables Vol C Tables 4.2.6.8 and 6.1.1.4'

loop_
_geom_angle_atom_site_label_1
_geom_angle_atom_site_label_2
_geom_angle_atom_site_label_3
_geom_angle
_geom_angle_site_symmetry_1
_geom_angle_site_symmetry_3
_geom_angle_publ_flag
C8 W1 C6 91.1(4) . . ?
C8 W1 C2 73.5(3) . . ?
C6 W1 C2 140.7(4) . . ?
C8 W1 C1 144.9(4) . . ?
C6 W1 C1 105.8(4) . . ?
C2 W1 C1 74.0(4) . . ?
C8 W1 C4 71.9(3) . . ?
C6 W1 C4 76.7(4) . . ?
C2 W1 C4 128.4(4) . . ?
C1 W1 C4 141.3(3) . . ?
C8 W1 C7 143.6(4) . . ?
C6 W1 C7 76.2(4) . . ?
C2 W1 C7 135.6(3) . . ?
C1 W1 C7 71.3(4) . . ?
C4 W1 C7 72.0(4) . . ?
C8 W1 C5 95.2(3) . . ?
C6 W1 C5 146.6(4) . . ?
C2 W1 C5 72.1(3) . . ?
C1 W1 C5 87.4(3) . . ?
C4 W1 C5 74.3(3) . . ?
C7 W1 C5 79.4(4) . . ?
C8 W1 C3 78.3(3) . . ?
C6 W1 C3 71.2(4) . . ?
C2 W1 C3 70.4(3) . . ?
C1 W1 C3 78.4(3) . . ?
C4 W1 C3 135.2(3) . . ?
C7 W1 C3 126.7(4) . . ?
C5 W1 C3 142.2(3) . . ?
N1 C1 W1 174.2(8) . . ?
N2 C2 W1 178.9(9) . . ?
N3 C3 W1 177.2(8) . . ?
N4 C4 W1 178.5(8) . . ?
N5 C5 W1 178.6(8) . . ?
N6 C6 W1 179.4(10) . . ?
N7 C7 W1 177.7(12) . . ?
N8 C8 W1 175.8(7) . . ?
C15 W2 C16 70.4(4) . . ?
C15 W2 C14 77.3(5) . . ?
C16 W2 C14 125.0(4) . . ?
C15 W2 C13 146.4(4) . . ?
C16 W2 C13 143.2(3) . . ?
C14 W2 C13 79.7(4) . . ?
C15 W2 C9 140.1(4) . . ?
C16 W2 C9 70.8(3) . . ?
C14 W2 C9 134.7(4) . . ?
C13 W2 C9 72.6(3) . . ?
C15 W2 C11 105.7(5) . . ?
C16 W2 C11 76.2(3) . . ?
C14 W2 C11 71.3(4) . . ?
C13 W2 C11 89.6(3) . . ?
C9 W2 C11 73.4(3) . . ?
C15 W2 C12 75.3(4) . . ?
C16 W2 C12 135.4(3) . . ?
C14 W2 C12 71.6(4) . . ?
C13 W2 C12 74.3(3) . . ?
C9 W2 C12 130.5(3) . . ?
C11 W2 C12 141.6(3) . . ?
C15 W2 C10 91.5(5) . . ?
C16 W2 C10 81.6(3) . . ?
C14 W2 C10 143.2(4) . . ?
C13 W2 C10 92.4(3) . . ?
C9 W2 C10 74.0(3) . . ?
C11 W2 C10 145.1(3) . . ?
C12 W2 C10 71.6(3) . . ?
N9 C9 W2 177.8(8) . . ?
N10 C10 W2 175.8(8) . . ?
N11 C11 W2 177.2(8) . . ?
N12 C12 W2 179.1(9) . . ?
N13 C13 W2 175.8(8) . . ?
N14 C14 W2 178.6(11) . . ?
N15 C15 W2 177.4(16) . . ?
N16 C16 W2 178.5(9) 2 . ?
C20 W3 C19 144.2(3) . . ?
C20 W3 C18 83.7(3) . . ?
C19 W3 C18 75.6(3) . . ?
C20 W3 C17 73.5(3) . . ?
C19 W3 C17 72.3(3) . . ?
C18 W3 C17 71.6(3) . . ?
C20 W3 C24 85.9(5) . . ?
C19 W3 C24 112.7(5) . . ?
C18 W3 C24 69.4(4) . . ?
C17 W3 C24 137.5(4) . . ?
C20 W3 C23 144.9(4) . . ?
C19 W3 C23 70.7(4) . . ?
C18 W3 C23 119.2(5) . . ?
C17 W3 C23 136.5(4) . . ?
C24 W3 C23 79.0(6) . . ?
C20 W3 C21 93.2(3) . . ?
C19 W3 C21 87.3(3) . . ?
C18 W3 C21 144.3(3) . . ?
C17 W3 C21 73.4(3) . . ?
C24 W3 C21 146.1(3) . . ?
C23 W3 C21 82.6(5) . . ?
C20 W3 C22 72.5(3) . . ?
C19 W3 C22 140.7(3) . . ?
C18 W3 C22 137.1(3) . . ?
C17 W3 C22 130.6(3) . . ?
C24 W3 C22 73.6(4) . . ?
C23 W3 C22 72.8(4) . . ?
C21 W3 C22 73.8(3) . . ?
N17 C17 W3 176.8(8) . . ?
N18 C18 W3 177.7(8) . . ?
N19 C19 W3 176.7(8) 2 . ?
N20 C20 W3 176.8(8) . . ?
N21 C21 W3 175.7(9) 2 . ?
N22 C22 W3 177.9(9) . . ?
N23 C23 W3 179.0(16) . . ?
N24 C24 W3 178.0(14) . . ?
N2 Ni1 N2 176.7(4) 2 . ?
N2 Ni1 N17 87.9(3) 2 . ?
N2 Ni1 N17 89.8(3) . . ?
N2 Ni1 N17 89.8(3) 2 2 ?
N2 Ni1 N17 87.9(3) . 2 ?
N17 Ni1 N17 94.1(4) . 2 ?
N2 Ni1 N9 89.9(3) 2 2 ?
N2 Ni1 N9 92.6(3) . 2 ?
N17 Ni1 N9 176.2(3) . 2 ?
N17 Ni1 N9 89.0(3) 2 2 ?
N2 Ni1 N9 92.6(3) 2 . ?
N2 Ni1 N9 89.9(3) . . ?
N17 Ni1 N9 89.0(3) . . ?
N17 Ni1 N9 176.2(3) 2 . ?
N9 Ni1 N9 88.0(4) 2 . ?
N18 Ni2 N19 94.5(3) . . ?
N18 Ni2 N5 90.7(3) . . ?
N19 Ni2 N5 92.4(3) . . ?
N18 Ni2 O1 176.7(3) . . ?
N19 Ni2 O1 87.4(3) . . ?
N5 Ni2 O1 91.9(3) . . ?
N18 Ni2 O2 92.4(3) . . ?
N19 Ni2 O2 91.4(3) . . ?
N5 Ni2 O2 174.9(3) . . ?
O1 Ni2 O2 84.8(3) . . ?
N18 Ni2 O3 91.4(3) . . ?
N19 Ni2 O3 173.0(3) . . ?
N5 Ni2 O3 91.3(3) . . ?
O1 Ni2 O3 86.6(3) . . ?
O2 Ni2 O3 84.6(3) . . ?
C101 O1 Ni2 126.9(6) . . ?
C102 O2 Ni2 124.7(8) . . ?
C103 O3 Ni2 121.1(7) . . ?
N10 Ni3 N1 91.8(3) . . ?
N10 Ni3 N20 92.1(3) . . ?
N1 Ni3 N20 92.6(3) . . ?
N10 Ni3 O4 90.0(3) . . ?
N1 Ni3 O4 174.5(3) . . ?
N20 Ni3 O4 92.5(3) . . ?
N10 Ni3 O5 94.6(3) . . ?
N1 Ni3 O5 89.4(3) . . ?
N20 Ni3 O5 172.9(3) . . ?
O4 Ni3 O5 85.3(3) . . ?
N10 Ni3 O6 176.1(3) . . ?
N1 Ni3 O6 91.7(3) . . ?
N20 Ni3 O6 89.5(3) . . ?
O4 Ni3 O6 86.4(3) . . ?
O5 Ni3 O6 83.6(3) . . ?
C104 O4 Ni3 128.0(7) . . ?
C105 O5 Ni3 129.8(9) . . ?
C106 O6 Ni3 124.9(9) . . ?
N13 Ni4 N11 91.7(3) 2 . ?
N13 Ni4 N3 91.5(3) 2 2 ?
N11 Ni4 N3 94.5(3) . 2 ?
N13 Ni4 O8 90.2(3) 2 . ?
N11 Ni4 O8 91.2(3) . . ?
N3 Ni4 O8 174.0(3) 2 . ?
N13 Ni4 O9 177.5(3) 2 . ?
N11 Ni4 O9 89.6(3) . . ?
N3 Ni4 O9 90.5(3) 2 . ?
O8 Ni4 O9 87.7(3) . . ?
N13 Ni4 O7 92.1(3) 2 . ?
N11 Ni4 O7 174.4(3) . . ?
N3 Ni4 O7 89.5(3) 2 . ?
O8 Ni4 O7 84.7(3) . . ?
O9 Ni4 O7 86.4(3) . . ?
C107 O7 Ni4 127.6(8) . . ?
C108 O8 Ni4 127.3(8) . . ?
C109 O9 Ni4 125.8(7) . . ?
N8 Ni5 N16 94.6(3) . . ?
N8 Ni5 N21 91.5(3) . . ?
N16 Ni5 N21 91.8(3) . . ?
N8 Ni5 O10 173.1(3) . . ?
N16 Ni5 O10 89.4(3) . . ?
N21 Ni5 O10 94.0(3) . . ?
N8 Ni5 O11 91.1(3) . . ?
N16 Ni5 O11 173.2(3) . . ?
N21 Ni5 O11 91.7(3) . . ?
O10 Ni5 O11 84.5(3) . . ?
N8 Ni5 O12 89.4(3) . . ?
N16 Ni5 O12 90.0(3) . . ?
N21 Ni5 O12 177.9(3) . . ?
O10 Ni5 O12 85.0(3) . . ?
O11 Ni5 O12 86.3(3) . . ?
C112 O10 C113 56.4(13) . . ?
C112 O10 Ni5 120.2(11) . . ?
C113 O10 Ni5 121.2(10) . . ?
C111 O11 Ni5 127.5(6) . . ?
C110 O12 Ni5 119.7(8) . . ?
C1 N1 Ni3 177.9(8) . . ?
C2 N2 Ni1 176.4(7) . . ?
C3 N3 Ni4 178.0(8) . 2 ?
C5 N5 Ni2 175.1(8) . . ?
C8 N8 Ni5 174.0(7) . . ?
C9 N9 Ni1 179.5(9) . . ?
C10 N10 Ni3 174.2(7) . . ?
C11 N11 Ni4 175.4(7) . . ?
C13 N13 Ni4 175.6(8) . 2 ?
C16 N16 Ni5 177.6(8) 2 . ?
C17 N17 Ni1 175.6(7) . . ?
C18 N18 Ni2 178.5(8) . . ?
C19 N19 Ni2 175.4(7) 2 . ?
C20 N20 Ni3 175.4(8) . . ?
C21 N21 Ni5 173.1(7) 2 . ?
C208 O208 C208 146.8 2 . ?

loop_
_geom_bond_atom_site_label_1
_geom_bond_atom_site_label_2
_geom_bond_distance
_geom_bond_site_symmetry_2
_geom_bond_publ_flag
W1 C8 2.144(9) . ?
W1 C6 2.144(10) . ?
W1 C2 2.146(9) . ?
W1 C1 2.157(8) . ?
W1 C4 2.157(9) . ?
W1 C7 2.168(10) . ?
W1 C5 2.176(10) . ?
W1 C3 2.181(10) . ?
C1 N1 1.146(11) . ?
C2 N2 1.138(11) . ?
C3 N3 1.132(11) . ?
C4 N4 1.162(11) . ?
C5 N5 1.134(11) . ?
C6 N6 1.149(12) . ?
C7 N7 1.117(13) . ?
C8 N8 1.140(11) . ?
W2 C15 2.137(9) . ?
W2 C16 2.155(10) . ?
W2 C14 2.164(12) . ?
W2 C13 2.164(8) . ?
W2 C9 2.164(8) . ?
W2 C11 2.167(10) . ?
W2 C12 2.181(10) . ?
W2 C10 2.184(10) . ?
C9 N9 1.111(10) . ?
C10 N10 1.135(11) . ?
C11 N11 1.150(11) . ?
C12 N12 1.142(12) . ?
C13 N13 1.145(10) . ?
C14 N14 1.134(13) . ?
C15 N15 1.137(13) . ?
C16 N16 1.150(11) 2 ?
W3 C20 2.156(9) . ?
W3 C19 2.161(10) . ?
W3 C18 2.163(8) . ?
W3 C17 2.165(8) . ?
W3 C24 2.168(11) . ?
W3 C23 2.169(11) . ?
W3 C21 2.178(10) . ?
W3 C22 2.184(8) . ?
C17 N17 1.120(10) . ?
C18 N18 1.145(10) . ?
C19 N19 1.154(11) 2 ?
C20 N20 1.143(11) . ?
C21 N21 1.133(11) 2 ?
C22 N22 1.128(11) . ?
C23 N23 1.120(14) . ?
C24 N24 1.130(15) . ?
Ni1 N2 2.036(8) 2 ?
Ni1 N2 2.036(8) . ?
Ni1 N17 2.047(7) . ?
Ni1 N17 2.047(7) 2 ?
Ni1 N9 2.049(7) 2 ?
Ni1 N9 2.049(7) . ?
Ni2 N18 2.034(7) . ?
Ni2 N19 2.035(8) . ?
Ni2 N5 2.038(8) . ?
Ni2 O1 2.056(6) . ?
Ni2 O2 2.057(7) . ?
Ni2 O3 2.088(7) . ?
O1 C101 1.428(12) . ?
O2 C102 1.412(17) . ?
O3 C103 1.423(13) . ?
Ni3 N10 2.045(8) . ?
Ni3 N1 2.048(8) . ?
Ni3 N20 2.052(8) . ?
Ni3 O4 2.059(6) . ?
Ni3 O5 2.064(7) . ?
Ni3 O6 2.078(7) . ?
O4 C104 1.360(12) . ?
O5 C105 1.312(17) . ?
O6 C106 1.369(18) . ?
Ni4 N13 2.049(7) 2 ?
Ni4 N11 2.050(8) . ?
Ni4 N3 2.059(8) 2 ?
Ni4 O8 2.060(7) . ?
Ni4 O9 2.065(6) . ?
Ni4 O7 2.081(7) . ?
O7 C107 1.393(15) . ?
O8 C108 1.377(15) . ?
O9 C109 1.420(15) . ?
Ni5 N8 2.047(8) . ?
Ni5 N16 2.050(8) . ?
Ni5 N21 2.058(8) . ?
Ni5 O10 2.062(7) . ?
Ni5 O11 2.069(6) . ?
Ni5 O12 2.075(7) . ?
O10 C112 1.40(3) . ?
O10 C113 1.49(2) . ?
O11 C111 1.404(13) . ?
O12 C110 1.435(15) . ?
N3 Ni4 2.059(8) 2 ?
N13 Ni4 2.049(7) 2 ?
N16 C16 1.150(11) 2 ?
N19 C19 1.154(11) 2 ?
N21 C21 1.133(11) 2 ?
O201 C201 1.44(2) . ?
O202 C202 1.2988 . ?
O203 C203 1.5640 . ?
O204 C204 1.7670 . ?
O205 C205 1.6395 . ?
O206 C206 1.1858 . ?
O207 C207 1.8256 . ?
O208 C208 1.4045 2 ?
O208 C208 1.4045 . ?
O209 C209 1.4266 . ?

loop_
_geom_torsion_atom_site_label_1
_geom_torsion_atom_site_label_2
_geom_torsion_atom_site_label_3
_geom_torsion_atom_site_label_4
_geom_torsion
_geom_torsion_site_symmetry_1
_geom_torsion_site_symmetry_2
_geom_torsion_site_symmetry_3
_geom_torsion_site_symmetry_4
_geom_torsion_publ_flag
C8 W1 C1 N1 -99(9) . . . . ?
C6 W1 C1 N1 145(9) . . . . ?
C2 W1 C1 N1 -76(9) . . . . ?
C4 W1 C1 N1 57(10) . . . . ?
C7 W1 C1 N1 76(9) . . . . ?
C5 W1 C1 N1 -3(9) . . . . ?
C3 W1 C1 N1 -148(10) . . . . ?
C8 W1 C2 N2 110(48) . . . . ?
C6 W1 C2 N2 39(48) . . . . ?
C1 W1 C2 N2 -56(48) . . . . ?
C4 W1 C2 N2 160(48) . . . . ?
C7 W1 C2 N2 -96(48) . . . . ?
C5 W1 C2 N2 -149(48) . . . . ?
C3 W1 C2 N2 27(48) . . . . ?
C8 W1 C3 N3 12(17) . . . . ?
C6 W1 C3 N3 -84(17) . . . . ?
C2 W1 C3 N3 88(17) . . . . ?
C1 W1 C3 N3 165(17) . . . . ?
C4 W1 C3 N3 -37(17) . . . . ?
C7 W1 C3 N3 -139(17) . . . . ?
C5 W1 C3 N3 95(17) . . . . ?
C8 W1 C4 N4 101(31) . . . . ?
C6 W1 C4 N4 -164(100) . . . . ?
C2 W1 C4 N4 51(31) . . . . ?
C1 W1 C4 N4 -65(32) . . . . ?
C7 W1 C4 N4 -84(31) . . . . ?
C5 W1 C4 N4 0(31) . . . . ?
C3 W1 C4 N4 152(31) . . . . ?
C8 W1 C5 N5 25(37) . . . . ?
C6 W1 C5 N5 125(37) . . . . ?
C2 W1 C5 N5 -45(37) . . . . ?
C1 W1 C5 N5 -119(37) . . . . ?
C4 W1 C5 N5 95(37) . . . . ?
C7 W1 C5 N5 169(100) . . . . ?
C3 W1 C5 N5 -52(38) . . . . ?
C8 W1 C6 N6 -85(88) . . . . ?
C2 W1 C6 N6 -20(88) . . . . ?
C1 W1 C6 N6 64(88) . . . . ?
C4 W1 C6 N6 -156(100) . . . . ?
C7 W1 C6 N6 130(88) . . . . ?
C5 W1 C6 N6 174(100) . . . . ?
C3 W1 C6 N6 -8(88) . . . . ?
C8 W1 C7 N7 -162(30) . . . . ?
C6 W1 C7 N7 -90(30) . . . . ?
C2 W1 C7 N7 63(30) . . . . ?
C1 W1 C7 N7 22(30) . . . . ?
C4 W1 C7 N7 -170(30) . . . . ?
C5 W1 C7 N7 113(30) . . . . ?
C3 W1 C7 N7 -37(30) . . . . ?
C6 W1 C8 N8 160(11) . . . . ?
C2 W1 C8 N8 17(11) . . . . ?
C1 W1 C8 N8 40(11) . . . . ?
C4 W1 C8 N8 -124(11) . . . . ?
C7 W1 C8 N8 -132(10) . . . . ?
C5 W1 C8 N8 -53(11) . . . . ?
C3 W1 C8 N8 89(11) . . . . ?
C15 W2 C9 N9 -38(23) . . . . ?
C16 W2 C9 N9 -24(23) . . . . ?
C14 W2 C9 N9 96(23) . . . . ?
C13 W2 C9 N9 151(23) . . . . ?
C11 W2 C9 N9 56(23) . . . . ?
C12 W2 C9 N9 -158(22) . . . . ?
C10 W2 C9 N9 -111(23) . . . . ?
C15 W2 C10 N10 154(11) . . . . ?
C16 W2 C10 N10 -137(11) . . . . ?
C14 W2 C10 N10 83(11) . . . . ?
C13 W2 C10 N10 7(11) . . . . ?
C9 W2 C10 N10 -64(11) . . . . ?
C11 W2 C10 N10 -86(11) . . . . ?
C12 W2 C10 N10 80(11) . . . . ?
C15 W2 C11 N11 -172(16) . . . . ?
C16 W2 C11 N11 124(16) . . . . ?
C14 W2 C11 N11 -101(16) . . . . ?
C13 W2 C11 N11 -22(16) . . . . ?
C9 W2 C11 N11 50(16) . . . . ?
C12 W2 C11 N11 -86(16) . . . . ?
C10 W2 C11 N11 72(16) . . . . ?
C15 W2 C12 N12 -112(68) . . . . ?
C16 W2 C12 N12 -72(68) . . . . ?
C14 W2 C12 N12 166(100) . . . . ?
C13 W2 C12 N12 82(68) . . . . ?
C9 W2 C12 N12 32(68) . . . . ?
C11 W2 C12 N12 151(68) . . . . ?
C10 W2 C12 N12 -16(68) . . . . ?
C15 W2 C13 N13 -121(11) . . . . ?
C16 W2 C13 N13 54(11) . . . . ?
C14 W2 C13 N13 -169(11) . . . . ?
C9 W2 C13 N13 47(11) . . . . ?
C11 W2 C13 N13 120(11) . . . . ?
C12 W2 C13 N13 -95(11) . . . . ?
C10 W2 C13 N13 -25(11) . . . . ?
C15 W2 C14 N14 -133(39) . . . . ?
C16 W2 C14 N14 172(100) . . . . ?
C13 W2 C14 N14 22(39) . . . . ?
C9 W2 C14 N14 75(39) . . . . ?
C11 W2 C14 N14 115(39) . . . . ?
C12 W2 C14 N14 -55(39) . . . . ?
C10 W2 C14 N14 -58(39) . . . . ?
C16 W2 C15 N15 84(27) . . . . ?
C14 W2 C15 N15 -51(27) . . . . ?
C13 W2 C15 N15 -98(27) . . . . ?
C9 W2 C15 N15 98(27) . . . . ?
C11 W2 C15 N15 16(27) . . . . ?
C12 W2 C15 N15 -125(27) . . . . ?
C10 W2 C15 N15 165(27) . . . . ?
C15 W2 C16 N16 -87(36) . . . 2 ?
C14 W2 C16 N16 -29(36) . . . 2 ?
C13 W2 C16 N16 96(36) . . . 2 ?
C9 W2 C16 N16 103(36) . . . 2 ?
C11 W2 C16 N16 26(36) . . . 2 ?
C12 W2 C16 N16 -129(36) . . . 2 ?
C10 W2 C16 N16 179(100) . . . 2 ?
C20 W3 C17 N17 -118(16) . . . . ?
C19 W3 C17 N17 50(15) . . . . ?
C18 W3 C17 N17 -30(15) . . . . ?
C24 W3 C17 N17 -54(16) . . . . ?
C23 W3 C17 N17 84(16) . . . . ?
C21 W3 C17 N17 143(16) . . . . ?
C22 W3 C17 N17 -167(15) . . . . ?
C20 W3 C18 N18 98(23) . . . . ?
C19 W3 C18 N18 -53(23) . . . . ?
C17 W3 C18 N18 23(23) . . . . ?
C24 W3 C18 N18 -174(100) . . . . ?
C23 W3 C18 N18 -110(23) . . . . ?
C21 W3 C18 N18 11(23) . . . . ?
C22 W3 C18 N18 154(22) . . . . ?
C20 W3 C19 N19 3(15) . . . 2 ?
C18 W3 C19 N19 59(15) . . . 2 ?
C17 W3 C19 N19 -16(15) . . . 2 ?
C24 W3 C19 N19 119(15) . . . 2 ?
C23 W3 C19 N19 -172(15) . . . 2 ?
C21 W3 C19 N19 -89(15) . . . 2 ?
C22 W3 C19 N19 -149(15) . . . 2 ?
C19 W3 C20 N20 -40(14) . . . . ?
C18 W3 C20 N20 -94(14) . . . . ?
C17 W3 C20 N20 -21(14) . . . . ?
C24 W3 C20 N20 -164(14) . . . . ?
C23 W3 C20 N20 132(14) . . . . ?
C21 W3 C20 N20 50(14) . . . . ?
C22 W3 C20 N20 122(14) . . . . ?
C20 W3 C21 N21 6(10) . . . 2 ?
C19 W3 C21 N21 150(10) . . . 2 ?
C18 W3 C21 N21 90(10) . . . 2 ?
C17 W3 C21 N21 78(10) . . . 2 ?
C24 W3 C21 N21 -81(10) . . . 2 ?
C23 W3 C21 N21 -139(10) . . . 2 ?
C22 W3 C21 N21 -64(10) . . . 2 ?
C20 W3 C22 N22 -71(25) . . . . ?
C19 W3 C22 N22 92(25) . . . . ?
C18 W3 C22 N22 -130(25) . . . . ?
C17 W3 C22 N22 -22(25) . . . . ?
C24 W3 C22 N22 -162(25) . . . . ?
C23 W3 C22 N22 115(25) . . . . ?
C21 W3 C22 N22 28(25) . . . . ?
C20 W3 C23 N23 61(100) . . . . ?
C19 W3 C23 N23 -124(100) . . . . ?
C18 W3 C23 N23 -64(100) . . . . ?
C17 W3 C23 N23 -158(100) . . . . ?
C24 W3 C23 N23 -5(100) . . . . ?
C21 W3 C23 N23 146(100) . . . . ?
C22 W3 C23 N23 71(100) . . . . ?
C20 W3 C24 N24 40(38) . . . . ?
C19 W3 C24 N24 -108(39) . . . . ?
C18 W3 C24 N24 -44(38) . . . . ?
C17 W3 C24 N24 -20(39) . . . . ?
C23 W3 C24 N24 -172(100) . . . . ?
C21 W3 C24 N24 130(38) . . . . ?
C22 W3 C24 N24 113(39) . . . . ?
N18 Ni2 O1 C101 -175(68) . . . . ?
N19 Ni2 O1 C101 -51.2(9) . . . . ?
N5 Ni2 O1 C101 41.2(9) . . . . ?
O2 Ni2 O1 C101 -142.8(9) . . . . ?
O3 Ni2 O1 C101 132.4(9) . . . . ?
N18 Ni2 O2 C102 4.6(14) . . . . ?
N19 Ni2 O2 C102 99.1(14) . . . . ?
N5 Ni2 O2 C102 -123(3) . . . . ?
O1 Ni2 O2 C102 -173.6(14) . . . . ?
O3 Ni2 O2 C102 -86.6(14) . . . . ?
N18 Ni2 O3 C103 42.8(7) . . . . ?
N19 Ni2 O3 C103 -170(2) . . . . ?
N5 Ni2 O3 C103 -48.0(7) . . . . ?
O1 Ni2 O3 C103 -139.8(8) . . . . ?
O2 Ni2 O3 C103 135.1(7) . . . . ?
N10 Ni3 O4 C104 -76.3(12) . . . . ?
N1 Ni3 O4 C104 175(3) . . . . ?
N20 Ni3 O4 C104 15.8(12) . . . . ?
O5 Ni3 O4 C104 -171.0(12) . . . . ?
O6 Ni3 O4 C104 105.1(12) . . . . ?
N10 Ni3 O5 C105 8.5(17) . . . . ?
N1 Ni3 O5 C105 -83.3(17) . . . . ?
N20 Ni3 O5 C105 170(3) . . . . ?
O4 Ni3 O5 C105 98.1(17) . . . . ?
O6 Ni3 O5 C105 -175.0(17) . . . . ?
N10 Ni3 O6 C106 -168(4) . . . . ?
N1 Ni3 O6 C106 38.8(13) . . . . ?
N20 Ni3 O6 C106 -53.8(12) . . . . ?
O4 Ni3 O6 C106 -146.4(12) . . . . ?
O5 Ni3 O6 C106 128.0(13) . . . . ?
N13 Ni4 O7 C107 -35.8(10) 2 . . . ?
N11 Ni4 O7 C107 -169(3) . . . . ?
N3 Ni4 O7 C107 55.6(10) 2 . . . ?
O8 Ni4 O7 C107 -125.8(10) . . . . ?
O9 Ni4 O7 C107 146.2(10) . . . . ?
N13 Ni4 O8 C108 158.0(11) 2 . . . ?
N11 Ni4 O8 C108 66.3(11) . . . . ?
N3 Ni4 O8 C108 -96(3) 2 . . . ?
O9 Ni4 O8 C108 -23.3(10) . . . . ?
O7 Ni4 O8 C108 -109.9(11) . . . . ?
N13 Ni4 O9 C109 -103(7) 2 . . . ?
N11 Ni4 O9 C109 134.2(10) . . . . ?
N3 Ni4 O9 C109 39.7(10) 2 . . . ?
O8 Ni4 O9 C109 -134.6(10) . . . . ?
O7 Ni4 O9 C109 -49.8(10) . . . . ?
N8 Ni5 O10 C112 177(2) . . . . ?
N16 Ni5 O10 C112 50.7(14) . . . . ?
N21 Ni5 O10 C112 -41.1(14) . . . . ?
O11 Ni5 O10 C112 -132.4(14) . . . . ?
O12 Ni5 O10 C112 140.8(14) . . . . ?
N8 Ni5 O10 C113 -117(3) . . . . ?
N16 Ni5 O10 C113 117.3(12) . . . . ?
N21 Ni5 O10 C113 25.5(12) . . . . ?
O11 Ni5 O10 C113 -65.8(12) . . . . ?
O12 Ni5 O10 C113 -152.6(12) . . . . ?
N8 Ni5 O11 C111 -32.6(11) . . . . ?
N16 Ni5 O11 C111 -180(100) . . . . ?
N21 Ni5 O11 C111 58.9(11) . . . . ?
O10 Ni5 O11 C111 152.7(11) . . . . ?
O12 Ni5 O11 C111 -122.0(10) . . . . ?
N8 Ni5 O12 C110 63.1(10) . . . . ?
N16 Ni5 O12 C110 -31.5(10) . . . . ?
N21 Ni5 O12 C110 178(100) . . . . ?
O10 Ni5 O12 C110 -120.9(10) . . . . ?
O11 Ni5 O12 C110 154.3(10) . . . . ?
W1 C1 N1 Ni3 -28(33) . . . . ?
N10 Ni3 N1 C1 149(25) . . . . ?
N20 Ni3 N1 C1 57(25) . . . . ?
O4 Ni3 N1 C1 -102(24) . . . . ?
O5 Ni3 N1 C1 -116(25) . . . . ?
O6 Ni3 N1 C1 -33(25) . . . . ?
W1 C2 N2 Ni1 89(51) . . . . ?
N2 Ni1 N2 C2 63(13) 2 . . . ?
N17 Ni1 N2 C2 16(13) . . . . ?
N17 Ni1 N2 C2 110(13) 2 . . . ?
N9 Ni1 N2 C2 -161(13) 2 . . . ?
N9 Ni1 N2 C2 -73(13) . . . . ?
W1 C3 N3 Ni4 -5(37) . . . 2 ?
W1 C5 N5 Ni2 9(45) . . . . ?
N18 Ni2 N5 C5 86(9) . . . . ?
N19 Ni2 N5 C5 -8(9) . . . . ?
O1 Ni2 N5 C5 -96(9) . . . . ?
O2 Ni2 N5 C5 -146(8) . . . . ?
O3 Ni2 N5 C5 177(100) . . . . ?
W1 C8 N8 Ni5 30(16) . . . . ?
N16 Ni5 N8 C8 -87(7) . . . . ?
N21 Ni5 N8 C8 5(7) . . . . ?
O10 Ni5 N8 C8 148(6) . . . . ?
O11 Ni5 N8 C8 97(7) . . . . ?
O12 Ni5 N8 C8 -177(100) . . . . ?
W2 C9 N9 Ni1 -133(100) . . . . ?
N2 Ni1 N9 C9 117(100) 2 . . . ?
N2 Ni1 N9 C9 -66(100) . . . . ?
N17 Ni1 N9 C9 -156(100) . . . . ?
N17 Ni1 N9 C9 -11(100) 2 . . . ?
N9 Ni1 N9 C9 27(100) 2 . . . ?
W2 C10 N10 Ni3 30(17) . . . . ?
N1 Ni3 N10 C10 -10(8) . . . . ?
N20 Ni3 N10 C10 82(8) . . . . ?
O4 Ni3 N10 C10 175(8) . . . . ?
O5 Ni3 N10 C10 -100(8) . . . . ?
O6 Ni3 N10 C10 -163(6) . . . . ?
W2 C11 N11 Ni4 -4(24) . . . . ?
N13 Ni4 N11 C11 3(9) 2 . . . ?
N3 Ni4 N11 C11 -88(9) 2 . . . ?
O8 Ni4 N11 C11 94(9) . . . . ?
O9 Ni4 N11 C11 -179(100) . . . . ?
O7 Ni4 N11 C11 137(8) . . . . ?
W2 C13 N13 Ni4 -18(21) . . . 2 ?
N8 Ni5 N16 C16 -98(18) . . . 2 ?
N21 Ni5 N16 C16 171(100) . . . 2 ?
O10 Ni5 N16 C16 77(18) . . . 2 ?
O11 Ni5 N16 C16 50(19) . . . 2 ?
O12 Ni5 N16 C16 -8(18) . . . 2 ?
W3 C17 N17 Ni1 -139(10) . . . . ?
N2 Ni1 N17 C17 37(11) 2 . . . ?
N2 Ni1 N17 C17 -145(11) . . . . ?
N17 Ni1 N17 C17 127(11) 2 . . . ?
N9 Ni1 N17 C17 -18(14) 2 . . . ?
N9 Ni1 N17 C17 -55(11) . . . . ?
W3 C18 N18 Ni2 -52(47) . . . . ?
N19 Ni2 N18 C18 73(30) . . . . ?
N5 Ni2 N18 C18 -19(30) . . . . ?
O1 Ni2 N18 C18 -163(27) . . . . ?
O2 Ni2 N18 C18 165(100) . . . . ?
O3 Ni2 N18 C18 -110(30) . . . . ?
N18 Ni2 N19 C19 -150(10) . . . 2 ?
N5 Ni2 N19 C19 -59(10) . . . 2 ?
O1 Ni2 N19 C19 32(10) . . . 2 ?
O2 Ni2 N19 C19 117(10) . . . 2 ?
O3 Ni2 N19 C19 63(10) . . . 2 ?
W3 C20 N20 Ni3 -25(21) . . . . ?
N10 Ni3 N20 C20 -4(9) . . . . ?
N1 Ni3 N20 C20 88(9) . . . . ?
O4 Ni3 N20 C20 -94(9) . . . . ?
O5 Ni3 N20 C20 -166(8) . . . . ?
O6 Ni3 N20 C20 180(100) . . . . ?
N8 Ni5 N21 C21 -85(6) . . . 2 ?
N16 Ni5 N21 C21 10(6) . . . 2 ?
O10 Ni5 N21 C21 99(6) . . . 2 ?
O11 Ni5 N21 C21 -176(100) . . . 2 ?
O12 Ni5 N21 C21 160(7) . . . 2 ?
